data_4072286
loop_
_publ_author_name
'Wallenhorst, Carolin'
'Kehr, Gerald'
'Fr\"ohlich, Roland'
'Erker, Gerhard'

_publ_section_title
;
 Unsymmetrical Bis(iminoethyl)pyridine Metal Complexes with a Pendant
 Alkenyl Substituent. Part B: Internal Olefin Coordination to
 Ruthenium&#x2020;
;
_journal_issue 24
_journal_name_full Organometallics
_journal_page_first 6557
_journal_paper_doi 10.1021/om800727q
_journal_volume 27
_journal_year 2008
_chemical_formula_sum 'C26.5 H36 Cl3 N3 Ru'
_chemical_formula_weight 604.00
_chemical_name_systematic
; 
 ? 
;
_space_group_IT_number 15
_symmetry_cell_setting monoclinic
_symmetry_space_group_name_Hall '-C 2yc'
_symmetry_space_group_name_H-M 'C 1 2/c 1'
_atom_sites_solution_hydrogens geom
_atom_sites_solution_primary direct
_atom_sites_solution_secondary difmap
_audit_creation_method SHELXL-97
_cell_angle_alpha 90.00
_cell_angle_beta 96.40(1)
_cell_angle_gamma 90.00
_cell_formula_units_Z 8
_cell_length_a 25.836(1)
_cell_length_b 10.897(1)
_cell_length_c 19.487(1)
_cell_measurement_reflns_used 5283
_cell_measurement_temperature 198(2)
_cell_measurement_theta_max 28.28
_cell_measurement_theta_min 0.41
_cell_volume 5452.1(6)
_computing_cell_refinement 'Collect (Nonius B.V., 1998)'
_computing_data_collection 'Collect (Nonius B.V., 1998)'
_computing_data_reduction 'Denzo-SMN (Otwinowski & Minor, 1997)'
_computing_molecular_graphics 'XP (BrukerAXS, 2000)'
_computing_publication_material 'SHELXL-97 (Sheldrick, 1997)'
_computing_structure_refinement 'SHELXL-97 (Sheldrick, 1997)'
_computing_structure_solution 'SHELXS-97 (Sheldrick, 1990)'
_diffrn_ambient_temperature 198(2)
_diffrn_measured_fraction_theta_full 0.966
_diffrn_measured_fraction_theta_max 0.966
_diffrn_measurement_device_type 'Nonius KappaCCD'
_diffrn_measurement_method '\w and \f scans'
_diffrn_radiation_monochromator graphite
_diffrn_radiation_source 'rotating anode Nonius FR591'
_diffrn_radiation_type MoK\a
_diffrn_radiation_wavelength 0.71073
_diffrn_reflns_av_R_equivalents 0.0363
_diffrn_reflns_av_sigmaI/netI 0.0304
_diffrn_reflns_limit_h_max 25
_diffrn_reflns_limit_h_min -34
_diffrn_reflns_limit_k_max 13
_diffrn_reflns_limit_k_min -14
_diffrn_reflns_limit_l_max 25
_diffrn_reflns_limit_l_min -25
_diffrn_reflns_number 17326
_diffrn_reflns_theta_full 28.21
_diffrn_reflns_theta_max 28.21
_diffrn_reflns_theta_min 1.59
_exptl_absorpt_coefficient_mu 0.889
_exptl_absorpt_correction_T_max 0.7763
_exptl_absorpt_correction_T_min 0.6175
_exptl_absorpt_correction_type multi-scan
_exptl_absorpt_process_details 'SORTAV (Blessing, 1995 & 1997)'
_exptl_crystal_colour black
_exptl_crystal_density_diffrn 1.472
_exptl_crystal_density_method 'not measured'
_exptl_crystal_description block
_exptl_crystal_F_000 2488
_exptl_crystal_size_max 0.60
_exptl_crystal_size_mid 0.40
_exptl_crystal_size_min 0.30
_refine_diff_density_max 1.704
_refine_diff_density_min -2.225
_refine_diff_density_rms 0.117
_refine_ls_extinction_method none
_refine_ls_goodness_of_fit_ref 1.035
_refine_ls_hydrogen_treatment riding
_refine_ls_matrix_type full
_refine_ls_number_parameters 309
_refine_ls_number_reflns 6506
_refine_ls_number_restraints 0
_refine_ls_restrained_S_all 1.035
_refine_ls_R_factor_all 0.0611
_refine_ls_R_factor_gt 0.0544
_refine_ls_shift/su_max 0.001
_refine_ls_shift/su_mean 0.000
_refine_ls_structure_factor_coef Fsqd
_refine_ls_weighting_details 'calc w=1/[\s^2^(Fo^2^)+(0.0785P)^2^+31.2430P] where P=(Fo^2^+2Fc^2^)/3'
_refine_ls_weighting_scheme calc
_refine_ls_wR_factor_gt 0.1472
_refine_ls_wR_factor_ref 0.1548
_reflns_number_gt 5809
_reflns_number_total 6506
_reflns_threshold_expression >2sigma(I)
_cod_data_source_file om800727q_si_003.cif
_cod_data_source_block erk3715
_cod_original_sg_symbol_H-M C2/c
_cod_original_formula_sum 'C26.50 H36 Cl3 N3 Ru'
_cod_database_code 4072286

loop_
_symmetry_equiv_pos_as_xyz
'x, y, z'
'-x, y, -z+1/2'
'x+1/2, y+1/2, z'
'-x+1/2, y+1/2, -z+1/2'
'-x, -y, -z'
'x, -y, z-1/2'
'-x+1/2, -y+1/2, -z'
'x+1/2, -y+1/2, z-1/2'

loop_
_atom_site_label
_atom_site_type_symbol
_atom_site_fract_x
_atom_site_fract_y
_atom_site_fract_z
_atom_site_U_iso_or_equiv
_atom_site_adp_type
_atom_site_occupancy
_atom_site_symmetry_multiplicity
_atom_site_calc_flag
_atom_site_refinement_flags
Ru Ru 0.130764(11) 0.76127(3) 0.127853(14) 0.02982(12) Uani 1 1 d .
Cl1 Cl 0.12913(4) 0.90294(10) 0.03385(5) 0.0430(2) Uani 1 1 d .
Cl2 Cl 0.13180(4) 0.60056(9) 0.21278(5) 0.0391(2) Uani 1 1 d .
N1 N 0.20708(12) 0.7555(3) 0.12783(16) 0.0306(6) Uani 1 1 d .
C2 C 0.23744(13) 0.8355(3) 0.16670(18) 0.0311(7) Uani 1 1 d .
C3 C 0.29117(14) 0.8374(4) 0.1648(2) 0.0402(9) Uani 1 1 d .
H3A H 0.3126 0.8931 0.1927 0.048 Uiso 1 1 calc R
C4 C 0.31266(17) 0.7558(4) 0.1210(3) 0.0476(11) Uani 1 1 d .
H4A H 0.3492 0.7551 0.1189 0.057 Uiso 1 1 calc R
C5 C 0.28095(18) 0.6755(4) 0.0805(2) 0.0482(11) Uani 1 1 d .
H5A H 0.2955 0.6207 0.0500 0.058 Uiso 1 1 calc R
C6 C 0.22764(16) 0.6757(4) 0.08478(19) 0.0388(8) Uani 1 1 d .
C7 C 0.20777(13) 0.9158(3) 0.20837(17) 0.0294(7) Uani 1 1 d .
C8 C 0.23693(15) 1.0085(4) 0.2549(2) 0.0428(9) Uani 1 1 d .
H8A H 0.2122 1.0571 0.2782 0.064 Uiso 1 1 calc R
H8B H 0.2567 1.0630 0.2274 0.064 Uiso 1 1 calc R
H8C H 0.2610 0.9660 0.2894 0.064 Uiso 1 1 calc R
N9 N 0.15734(10) 0.8995(3) 0.20077(14) 0.0270(5) Uani 1 1 d .
C10 C 0.12664(13) 0.9777(3) 0.24175(17) 0.0308(7) Uani 1 1 d .
C11 C 0.11560(14) 0.9368(4) 0.30722(18) 0.0366(8) Uani 1 1 d .
C12 C 0.08396(16) 1.0110(5) 0.3434(2) 0.0476(10) Uani 1 1 d .
H12A H 0.0760 0.9856 0.3877 0.057 Uiso 1 1 calc R
C13 C 0.06430(17) 1.1188(5) 0.3168(2) 0.0560(12) Uani 1 1 d .
H13A H 0.0421 1.1664 0.3420 0.067 Uiso 1 1 calc R
C14 C 0.07652(18) 1.1596(5) 0.2532(2) 0.0526(11) Uani 1 1 d .
H14A H 0.0630 1.2360 0.2358 0.063 Uiso 1 1 calc R
C15 C 0.10829(15) 1.0908(4) 0.2141(2) 0.0397(8) Uani 1 1 d .
C16 C 0.13786(17) 0.8192(4) 0.33958(19) 0.0418(9) Uani 1 1 d .
H16A H 0.1540 0.7724 0.3033 0.050 Uiso 1 1 calc R
C17 C 0.0958(2) 0.7377(5) 0.3658(3) 0.0656(15) Uani 1 1 d .
H17A H 0.1119 0.6628 0.3862 0.098 Uiso 1 1 calc R
H17B H 0.0698 0.7160 0.3272 0.098 Uiso 1 1 calc R
H17C H 0.0788 0.7823 0.4009 0.098 Uiso 1 1 calc R
C18 C 0.1806(2) 0.8456(5) 0.3989(3) 0.0577(12) Uani 1 1 d .
H18A H 0.2068 0.8999 0.3825 0.087 Uiso 1 1 calc R
H18B H 0.1971 0.7683 0.4152 0.087 Uiso 1 1 calc R
H18C H 0.1652 0.8853 0.4369 0.087 Uiso 1 1 calc R
C19 C 0.12293(18) 1.1418(4) 0.1465(2) 0.0458(10) Uani 1 1 d .
H19A H 0.1423 1.0763 0.1242 0.055 Uiso 1 1 calc R
C20 C 0.0749(2) 1.1752(5) 0.0966(3) 0.0633(14) Uani 1 1 d .
H20A H 0.0543 1.1012 0.0849 0.095 Uiso 1 1 calc R
H20B H 0.0861 1.2106 0.0544 0.095 Uiso 1 1 calc R
H20C H 0.0537 1.2351 0.1185 0.095 Uiso 1 1 calc R
C21 C 0.1589(3) 1.2518(5) 0.1586(3) 0.0647(15) Uani 1 1 d .
H21A H 0.1894 1.2291 0.1906 0.097 Uiso 1 1 calc R
H21B H 0.1403 1.3192 0.1784 0.097 Uiso 1 1 calc R
H21C H 0.1703 1.2782 0.1145 0.097 Uiso 1 1 calc R
C22 C 0.18798(19) 0.5988(4) 0.04654(19) 0.0440(9) Uani 1 1 d .
C23 C 0.2044(2) 0.4999(5) -0.0003(2) 0.0593(13) Uani 1 1 d .
H23A H 0.1811 0.5002 -0.0436 0.089 Uiso 1 1 calc R
H23B H 0.2025 0.4200 0.0224 0.089 Uiso 1 1 calc R
H23C H 0.2402 0.5152 -0.0101 0.089 Uiso 1 1 calc R
N24 N 0.13982(15) 0.6216(3) 0.05780(17) 0.0440(8) Uani 1 1 d .
C25 C 0.0959(2) 0.5491(5) 0.0245(3) 0.0600(13) Uani 1 1 d .
H25A H 0.0797 0.5022 0.0600 0.072 Uiso 1 1 calc R
H25B H 0.1089 0.4898 -0.0081 0.072 Uiso 1 1 calc R
C26 C 0.0556(2) 0.6315(6) -0.0140(3) 0.0686(15) Uani 1 1 d .
H26A H 0.0300 0.5794 -0.0421 0.082 Uiso 1 1 calc R
H26B H 0.0732 0.6831 -0.0463 0.082 Uiso 1 1 calc R
C27 C 0.0258(2) 0.7165(6) 0.0311(3) 0.0619(13) Uani 1 1 d .
H27A H 0.0275 0.8014 0.0135 0.074 Uiso 1 1 calc R
H27B H -0.0113 0.6915 0.0262 0.074 Uiso 1 1 calc R
C28 C 0.04612(17) 0.7156(5) 0.1064(2) 0.0489(10) Uani 1 1 d .
H28A H 0.0558 0.6387 0.1270 0.059 Uiso 1 1 calc R
C29 C 0.05173(13) 0.8187(4) 0.1479(2) 0.0421(9) Uani 1 1 d .
H29A H 0.0424 0.8971 0.1292 0.051 Uiso 1 1 calc R
H29B H 0.0649 0.8111 0.1953 0.051 Uiso 1 1 calc R
C100 C 0.5000 1.0160(13) 0.2500 0.097(4) Uani 1 2 d S
H10A H 0.4710 1.0701 0.2600 0.116 Uiso 0.50 1 calc PR
H10B H 0.5290 1.0701 0.2400 0.116 Uiso 0.50 1 calc PR
Cl11 Cl 0.48083(15) 0.9418(2) 0.17963(13) 0.1447(12) Uani 1 1 d .

loop_
_atom_site_aniso_label
_atom_site_aniso_U_11
_atom_site_aniso_U_22
_atom_site_aniso_U_33
_atom_site_aniso_U_23
_atom_site_aniso_U_13
_atom_site_aniso_U_12
Ru 0.02609(17) 0.03614(18) 0.02723(17) -0.00190(10) 0.00300(11) 0.00116(10)
Cl1 0.0527(6) 0.0491(5) 0.0280(4) 0.0040(4) 0.0082(4) 0.0107(4)
Cl2 0.0376(4) 0.0374(5) 0.0425(5) 0.0031(4) 0.0056(4) 0.0003(3)
N1 0.0275(14) 0.0363(16) 0.0291(14) 0.0044(11) 0.0085(11) 0.0067(11)
C2 0.0252(15) 0.0365(17) 0.0328(16) 0.0072(14) 0.0081(12) 0.0038(13)
C3 0.0272(16) 0.049(2) 0.046(2) 0.0146(17) 0.0115(15) 0.0061(15)
C4 0.034(2) 0.057(3) 0.056(3) 0.020(2) 0.0206(19) 0.0162(17)
C5 0.055(2) 0.049(2) 0.045(2) 0.0141(19) 0.0246(19) 0.026(2)
C6 0.047(2) 0.0386(19) 0.0326(17) 0.0076(15) 0.0141(15) 0.0160(16)
C7 0.0250(15) 0.0328(16) 0.0308(16) 0.0021(13) 0.0043(12) -0.0001(12)
C8 0.0294(17) 0.045(2) 0.054(2) -0.0094(18) 0.0040(16) -0.0067(15)
N9 0.0236(12) 0.0327(14) 0.0252(12) 0.0026(11) 0.0053(10) 0.0021(10)
C10 0.0231(14) 0.0412(18) 0.0287(15) -0.0051(14) 0.0056(12) 0.0012(13)
C11 0.0281(16) 0.052(2) 0.0306(16) -0.0057(15) 0.0062(13) -0.0069(15)
C12 0.038(2) 0.072(3) 0.0347(19) -0.0100(19) 0.0136(16) -0.005(2)
C13 0.039(2) 0.084(3) 0.046(2) -0.019(2) 0.0102(18) 0.020(2)
C14 0.048(2) 0.064(3) 0.046(2) -0.010(2) 0.0015(18) 0.027(2)
C15 0.0361(19) 0.049(2) 0.0334(18) -0.0057(16) 0.0006(14) 0.0139(16)
C16 0.051(2) 0.044(2) 0.0304(17) 0.0017(16) 0.0079(16) -0.0142(18)
C17 0.072(4) 0.078(4) 0.048(3) 0.011(2) 0.013(3) -0.034(3)
C18 0.062(3) 0.054(3) 0.054(3) 0.010(2) -0.010(2) -0.008(2)
C19 0.062(3) 0.040(2) 0.0353(19) 0.0033(16) 0.0036(18) 0.0182(19)
C20 0.077(3) 0.064(3) 0.046(2) 0.007(2) -0.004(2) 0.029(3)
C21 0.089(4) 0.054(3) 0.052(3) 0.008(2) 0.009(3) 0.002(3)
C22 0.066(3) 0.038(2) 0.0289(17) 0.0016(15) 0.0078(17) 0.0132(18)
C23 0.092(4) 0.048(2) 0.038(2) -0.0052(19) 0.011(2) 0.024(3)
N24 0.056(2) 0.0398(17) 0.0355(16) -0.0030(14) 0.0045(15) 0.0052(15)
C25 0.077(3) 0.050(3) 0.052(3) -0.017(2) 0.002(2) -0.014(2)
C26 0.069(3) 0.091(4) 0.042(2) -0.014(3) -0.010(2) -0.020(3)
C27 0.046(3) 0.083(4) 0.051(3) -0.001(3) -0.014(2) -0.010(2)
C28 0.033(2) 0.064(3) 0.048(2) 0.003(2) -0.0011(17) -0.0093(19)
C29 0.0213(15) 0.058(2) 0.047(2) -0.0036(19) 0.0000(14) 0.0018(15)
C100 0.045(4) 0.166(11) 0.082(6) 0.000 0.021(4) 0.000
Cl11 0.252(4) 0.0771(13) 0.1044(16) -0.0062(12) 0.0151(19) -0.0186(17)

loop_
_atom_type_symbol
_atom_type_description
_atom_type_scat_dispersion_real
_atom_type_scat_dispersion_imag
_atom_type_scat_source
C C 0.0033 0.0016 'International Tables Vol C Tables 4.2.6.8 and 6.1.1.4'
H H 0.0000 0.0000 'International Tables Vol C Tables 4.2.6.8 and 6.1.1.4'
N N 0.0061 0.0033 'International Tables Vol C Tables 4.2.6.8 and 6.1.1.4'
Cl Cl 0.1484 0.1585 'International Tables Vol C Tables 4.2.6.8 and 6.1.1.4'
Ru Ru -1.2594 0.8363 'International Tables Vol C Tables 4.2.6.8 and 6.1.1.4'

loop_
_geom_angle_atom_site_label_1
_geom_angle_atom_site_label_2
_geom_angle_atom_site_label_3
_geom_angle
_geom_angle_site_symmetry_3
N1 Ru N24 77.90(14) .
N1 Ru N9 77.00(12) .
N24 Ru N9 154.88(13) .
N1 Ru C29 162.08(15) .
N24 Ru C29 119.87(15) .
N9 Ru C29 85.25(13) .
N1 Ru C28 161.69(16) .
N24 Ru C28 83.88(17) .
N9 Ru C28 121.18(15) .
C29 Ru C28 36.23(17) .
N1 Ru Cl1 87.30(9) .
N24 Ru Cl1 87.89(10) .
N9 Ru Cl1 91.80(8) .
C29 Ru Cl1 90.87(12) .
C28 Ru Cl1 93.85(13) .
N1 Ru Cl2 92.43(9) .
N24 Ru Cl2 85.72(10) .
N9 Ru Cl2 94.45(8) .
C29 Ru Cl2 91.37(12) .
C28 Ru Cl2 84.39(13) .
Cl1 Ru Cl2 173.52(3) .
C2 N1 C6 121.2(3) .
C2 N1 Ru 119.9(2) .
C6 N1 Ru 118.7(3) .
N1 C2 C3 121.0(3) .
N1 C2 C7 112.9(3) .
C3 C2 C7 126.1(4) .
C4 C3 C2 118.3(4) .
C5 C4 C3 120.2(4) .
C4 C5 C6 119.5(4) .
N1 C6 C5 119.8(4) .
N1 C6 C22 112.4(3) .
C5 C6 C22 127.8(4) .
N9 C7 C2 115.6(3) .
N9 C7 C8 125.9(3) .
C2 C7 C8 118.5(3) .
C7 N9 C10 117.0(3) .
C7 N9 Ru 114.5(2) .
C10 N9 Ru 128.5(2) .
C15 C10 C11 122.0(3) .
C15 C10 N9 118.9(3) .
C11 C10 N9 119.1(3) .
C12 C11 C10 117.6(4) .
C12 C11 C16 119.8(4) .
C10 C11 C16 122.6(3) .
C13 C12 C11 121.5(4) .
C12 C13 C14 120.4(4) .
C13 C14 C15 121.4(4) .
C14 C15 C10 117.1(4) .
C14 C15 C19 119.7(4) .
C10 C15 C19 123.2(3) .
C11 C16 C18 111.3(3) .
C11 C16 C17 112.2(4) .
C18 C16 C17 109.5(4) .
C15 C19 C21 111.3(4) .
C15 C19 C20 112.1(4) .
C21 C19 C20 110.4(4) .
N24 C22 C6 115.5(3) .
N24 C22 C23 125.0(4) .
C6 C22 C23 119.4(4) .
C22 N24 C25 121.6(4) .
C22 N24 Ru 115.3(3) .
C25 N24 Ru 123.1(3) .
N24 C25 C26 110.8(4) .
C25 C26 C27 115.7(4) .
C28 C27 C26 114.3(5) .
C29 C28 C27 124.7(5) .
C29 C28 Ru 70.9(2) .
C27 C28 Ru 114.1(3) .
C28 C29 Ru 72.8(2) .
Cl11 C100 Cl11 120.2(9) 2_655

loop_
_geom_bond_atom_site_label_1
_geom_bond_atom_site_label_2
_geom_bond_distance
_geom_bond_site_symmetry_2
Ru N1 1.973(3) .
Ru N24 2.075(3) .
Ru N9 2.131(3) .
Ru C29 2.212(4) .
Ru C28 2.236(4) .
Ru Cl1 2.3925(10) .
Ru Cl2 2.4076(10) .
N1 C2 1.348(5) .
N1 C6 1.357(5) .
C2 C3 1.393(5) .
C2 C7 1.467(5) .
C3 C4 1.390(6) .
C4 C5 1.384(7) .
C5 C6 1.389(6) .
C6 C22 1.461(6) .
C7 N9 1.307(4) .
C7 C8 1.502(5) .
N9 C10 1.461(4) .
C10 C15 1.405(5) .
C10 C11 1.410(5) .
C11 C12 1.396(6) .
C11 C16 1.513(6) .
C12 C13 1.359(7) .
C13 C14 1.386(7) .
C14 C15 1.399(5) .
C15 C19 1.517(6) .
C16 C18 1.533(6) .
C16 C17 1.535(6) .
C19 C21 1.520(7) .
C19 C20 1.533(6) .
C22 N24 1.311(6) .
C22 C23 1.503(6) .
N24 C25 1.473(6) .
C25 C26 1.509(8) .
C26 C27 1.541(8) .
C27 C28 1.502(6) .
C28 C29 1.383(7) .
C100 Cl11 1.621(7) .
C100 Cl11 1.621(7) 2_655

loop_
_geom_torsion_atom_site_label_1
_geom_torsion_atom_site_label_2
_geom_torsion_atom_site_label_3
_geom_torsion_atom_site_label_4
_geom_torsion
N24 Ru N1 C2 178.1(3)
N9 Ru N1 C2 -2.8(3)
C29 Ru N1 C2 5.3(6)
C28 Ru N1 C2 -176.2(4)
Cl1 Ru N1 C2 89.7(3)
Cl2 Ru N1 C2 -96.8(3)
N24 Ru N1 C6 2.5(3)
N9 Ru N1 C6 -178.4(3)
C29 Ru N1 C6 -170.3(4)
C28 Ru N1 C6 8.2(6)
Cl1 Ru N1 C6 -85.9(3)
Cl2 Ru N1 C6 87.6(3)
C6 N1 C2 C3 -1.1(5)
Ru N1 C2 C3 -176.6(3)
C6 N1 C2 C7 178.5(3)
Ru N1 C2 C7 3.0(4)
N1 C2 C3 C4 0.9(5)
C7 C2 C3 C4 -178.7(4)
C2 C3 C4 C5 0.2(6)
C3 C4 C5 C6 -1.1(6)
C2 N1 C6 C5 0.2(5)
Ru N1 C6 C5 175.8(3)
C2 N1 C6 C22 -178.9(3)
Ru N1 C6 C22 -3.3(4)
C4 C5 C6 N1 0.9(6)
C4 C5 C6 C22 179.9(4)
N1 C2 C7 N9 -1.1(4)
C3 C2 C7 N9 178.5(3)
N1 C2 C7 C8 179.2(3)
C3 C2 C7 C8 -1.2(5)
C2 C7 N9 C10 179.8(3)
C8 C7 N9 C10 -0.6(5)
C2 C7 N9 Ru -1.1(4)
C8 C7 N9 Ru 178.6(3)
N1 Ru N9 C7 2.0(2)
N24 Ru N9 C7 4.1(4)
C29 Ru N9 C7 -175.5(3)
C28 Ru N9 C7 179.6(3)
Cl1 Ru N9 C7 -84.8(2)
Cl2 Ru N9 C7 93.5(2)
N1 Ru N9 C10 -178.9(3)
N24 Ru N9 C10 -176.9(3)
C29 Ru N9 C10 3.5(3)
C28 Ru N9 C10 -1.4(3)
Cl1 Ru N9 C10 94.2(3)
Cl2 Ru N9 C10 -87.5(3)
C7 N9 C10 C15 89.6(4)
Ru N9 C10 C15 -89.5(4)
C7 N9 C10 C11 -91.4(4)
Ru N9 C10 C11 89.5(4)
C15 C10 C11 C12 2.2(5)
N9 C10 C11 C12 -176.8(3)
C15 C10 C11 C16 -176.0(3)
N9 C10 C11 C16 5.0(5)
C10 C11 C12 C13 0.1(6)
C16 C11 C12 C13 178.3(4)
C11 C12 C13 C14 -1.8(7)
C12 C13 C14 C15 1.3(8)
C13 C14 C15 C10 0.9(7)
C13 C14 C15 C19 -176.9(4)
C11 C10 C15 C14 -2.6(6)
N9 C10 C15 C14 176.3(4)
C11 C10 C15 C19 175.1(4)
N9 C10 C15 C19 -6.0(6)
C12 C11 C16 C18 -71.4(5)
C10 C11 C16 C18 106.7(4)
C12 C11 C16 C17 51.7(5)
C10 C11 C16 C17 -130.1(4)
C14 C15 C19 C21 68.2(5)
C10 C15 C19 C21 -109.4(5)
C14 C15 C19 C20 -56.0(6)
C10 C15 C19 C20 126.4(4)
N1 C6 C22 N24 2.3(5)
C5 C6 C22 N24 -176.8(4)
N1 C6 C22 C23 -176.2(3)
C5 C6 C22 C23 4.7(6)
C6 C22 N24 C25 -178.2(4)
C23 C22 N24 C25 0.2(6)
C6 C22 N24 Ru -0.3(4)
C23 C22 N24 Ru 178.1(3)
N1 Ru N24 C22 -1.1(3)
N9 Ru N24 C22 -3.2(5)
C29 Ru N24 C22 176.3(3)
C28 Ru N24 C22 -179.3(3)
Cl1 Ru N24 C22 86.5(3)
Cl2 Ru N24 C22 -94.5(3)
N1 Ru N24 C25 176.7(4)
N9 Ru N24 C25 174.7(3)
C29 Ru N24 C25 -5.8(4)
C28 Ru N24 C25 -1.5(4)
Cl1 Ru N24 C25 -95.6(3)
Cl2 Ru N24 C25 83.3(3)
C22 N24 C25 C26 -125.1(5)
Ru N24 C25 C26 57.1(5)
N24 C25 C26 C27 -67.8(6)
C25 C26 C27 C28 7.3(7)
C26 C27 C28 C29 138.5(5)
C26 C27 C28 Ru 55.8(6)
N1 Ru C28 C29 -179.2(4)
N24 Ru C28 C29 -173.7(3)
N9 Ru C28 C29 8.3(3)
Cl1 Ru C28 C29 -86.2(3)
Cl2 Ru C28 C29 100.1(3)
N1 Ru C28 C27 -58.9(7)
N24 Ru C28 C27 -53.4(4)
N9 Ru C28 C27 128.6(4)
C29 Ru C28 C27 120.3(5)
Cl1 Ru C28 C27 34.1(4)
Cl2 Ru C28 C27 -139.6(4)
C27 C28 C29 Ru -106.7(4)
N1 Ru C29 C28 179.2(4)
N24 Ru C29 C28 7.3(3)
N9 Ru C29 C28 -172.9(3)
Cl1 Ru C29 C28 95.3(3)
Cl2 Ru C29 C28 -78.6(3)
